data_4312117
loop_
_publ_author_name
'Malgorzata Lipowska'
'Renzo Cini'
'Gabriella Tamasi'
'Xiaolong Xu'
'Andrew T. Taylor'
'Luigi G. Marzilli'

_publ_section_title
;
 Complexes Having the fac-{M(CO)3}+ Core (M = Tc, Re) Useful in
 Radiopharmaceuticals: X-ray and NMR Structural Characterization and
 Density Functional Calculations of Species Containing Two sp3 N Donors
 and One sp3 O Donor
;
_journal_name_full 'Inorganic Chemistry'
_journal_page_first 7774
_journal_page_last 7783
_journal_paper_doi 10.1021/ic049544i
_journal_volume 43
_journal_year 2004
_chemical_formula_moiety 'C9 H11 N2 O7 Re'
_chemical_formula_sum 'C9 H11 N2 O7 Re'
_chemical_formula_weight 445.40
_chemical_name_systematic
; 
 fac-[tricarbonyl(ethylendiamine-N-acetato-N'-aceticacid)rhenium(I)]
 Isomer B
;
_space_group_IT_number 14
_symmetry_cell_setting monoclinic
_symmetry_space_group_name_Hall '-P 2ybc'
_symmetry_space_group_name_H-M 'P 1 21/c 1'
_atom_sites_solution_hydrogens geom
_atom_sites_solution_primary direct
_atom_sites_solution_secondary difmap
_audit_creation_method SHELXL-97
_cell_angle_alpha 90.00
_cell_angle_beta 98.101(2)
_cell_angle_gamma 90.00
_cell_formula_units_Z 4
_cell_length_a 8.4263(9)
_cell_length_b 10.7633(11)
_cell_length_c 13.0962(14)
_cell_measurement_reflns_used 8389
_cell_measurement_temperature 100(2)
_cell_measurement_theta_max 32.618
_cell_measurement_theta_min 2.441
_cell_volume 1175.9(2)
_computing_cell_refinement 'Bruker SAINT'
_computing_data_collection 'Bruker SMART'
_computing_data_reduction 'Bruker SAINT'
_computing_molecular_graphics 'Bruker SHELXTL'
_computing_publication_material 'Bruker SHELXTL'
_computing_structure_refinement 'SHELXL-97 (Sheldrick, 1997)'
_computing_structure_solution 'SHELXS-97 (Sheldrick, 1990)'
_diffrn_ambient_temperature 100(2)
_diffrn_measured_fraction_theta_full 0.932
_diffrn_measured_fraction_theta_max 0.932
_diffrn_measurement_device_type 'CCD area detector'
_diffrn_measurement_method 'phi and omega scans'
_diffrn_radiation_monochromator graphite
_diffrn_radiation_source 'fine-focus sealed tube'
_diffrn_radiation_type MoK\a
_diffrn_radiation_wavelength 0.71073
_diffrn_reflns_av_R_equivalents 0.0252
_diffrn_reflns_av_sigmaI/netI 0.0253
_diffrn_reflns_limit_h_max 12
_diffrn_reflns_limit_h_min -6
_diffrn_reflns_limit_k_max 16
_diffrn_reflns_limit_k_min -15
_diffrn_reflns_limit_l_max 19
_diffrn_reflns_limit_l_min -18
_diffrn_reflns_number 10132
_diffrn_reflns_theta_full 32.73
_diffrn_reflns_theta_max 32.73
_diffrn_reflns_theta_min 2.44
_diffrn_standards_decay_% 0
_exptl_absorpt_coefficient_mu 10.367
_exptl_absorpt_correction_T_max 1
_exptl_absorpt_correction_T_min 0.617010
_exptl_absorpt_correction_type multi-scan
_exptl_crystal_colour colorless
_exptl_crystal_density_diffrn 2.516
_exptl_crystal_density_method 'not measured'
_exptl_crystal_description Prism
_exptl_crystal_F_000 840
_exptl_crystal_size_max 0.37
_exptl_crystal_size_mid 0.17
_exptl_crystal_size_min 0.17
_refine_diff_density_max 4.242
_refine_diff_density_min -1.940
_refine_diff_density_rms 0.209
_refine_ls_extinction_method none
_refine_ls_goodness_of_fit_ref 1.071
_refine_ls_hydrogen_treatment mixed
_refine_ls_matrix_type full
_refine_ls_number_parameters 204
_refine_ls_number_reflns 4039
_refine_ls_number_restraints 0
_refine_ls_restrained_S_all 1.071
_refine_ls_R_factor_all 0.0283
_refine_ls_R_factor_gt 0.0262
_refine_ls_shift/su_max 0.043
_refine_ls_shift/su_mean 0.002
_refine_ls_structure_factor_coef Fsqd
_refine_ls_weighting_details 'calc w=1/[\s^2^(Fo^2^)+(0.0368P)^2^+2.3729P] where P=(Fo^2^+2Fc^2^)/3'
_refine_ls_weighting_scheme calc
_refine_ls_wR_factor_gt 0.0654
_refine_ls_wR_factor_ref 0.0664
_reflns_number_gt 3779
_reflns_number_total 4039
_reflns_threshold_expression >2sigma(I)
_cod_data_source_file ic049544isi20040406_053110_2.cif
_cod_data_source_block ml454s
_cod_depositor_comments
;
The following automatic conversions were performed:
'_symmetry_cell_setting' value 'Monoclinic' changed to 'monoclinic'
according to '/home/saulius/struct/CIF-dictionaries/cif_core.dic'
dictionary named 'cif_core.dic' version 2.4.1 from 2010-06-29.

Automatic conversion script
Id: cif_fix_enum 1527 2010-12-29 10:47:43Z saulius 
;
_cod_database_code 4312117

loop_
_symmetry_equiv_pos_as_xyz
'x, y, z'
'-x, y+1/2, -z+1/2'
'-x, -y, -z'
'x, -y-1/2, z-1/2'

loop_
_atom_site_label
_atom_site_type_symbol
_atom_site_fract_x
_atom_site_fract_y
_atom_site_fract_z
_atom_site_U_iso_or_equiv
_atom_site_adp_type
_atom_site_occupancy
_atom_site_symmetry_multiplicity
_atom_site_calc_flag
_atom_site_refinement_flags
_atom_site_disorder_assembly
_atom_site_disorder_group
Re1 Re 0.796253(10) 0.597004(8) 0.211758(7) 0.01285(3) Uani 1 1 d . . .
N1 N 0.5757(3) 0.6478(2) 0.27565(17) 0.0152(4) Uani 1 1 d . . .
H1N H 0.4974 0.5797 0.2779 0.050 Uiso 1 1 d . . .
N2 N 0.8951(3) 0.7295(2) 0.33874(18) 0.0175(4) Uani 1 1 d . . .
H2N H 0.9587 0.7907 0.3074 0.020 Uiso 1 1 d . . .
O1 O 0.7279(2) 0.77061(17) 0.13801(15) 0.0172(4) Uani 1 1 d . . .
O2 O 0.5499(2) 0.92434(18) 0.12180(17) 0.0202(4) Uani 1 1 d . . .
O3 O 1.2152(3) 0.6716(3) 0.3248(2) 0.0336(5) Uani 1 1 d . . .
O4 O 1.2145(3) 0.53408(19) 0.45278(17) 0.0236(4) Uani 1 1 d . . .
H4O H 1.2833 0.4876 0.4219 0.022 Uiso 1 1 d . . .
O5 O 0.8932(3) 0.36452(19) 0.33964(16) 0.0226(4) Uani 1 1 d . . .
O6 O 1.1020(3) 0.5669(2) 0.1112(2) 0.0287(5) Uani 1 1 d . . .
O7 O 0.6418(3) 0.4222(2) 0.04175(18) 0.0266(5) Uani 1 1 d . . .
C1 C 0.5931(3) 0.8177(2) 0.1518(2) 0.0159(5) Uani 1 1 d . . .
C2 C 0.4825(3) 0.7376(2) 0.2050(2) 0.0159(5) Uani 1 1 d . . .
H2A H 0.415(4) 0.788(3) 0.241(3) 0.019(9) Uiso 1 1 d . . .
H2B H 0.417(4) 0.694(3) 0.155(3) 0.014(8) Uiso 1 1 d . . .
C3 C 0.6218(3) 0.7017(3) 0.3807(2) 0.0190(5) Uani 1 1 d . . .
H3A H 0.528(4) 0.745(3) 0.401(2) 0.006(7) Uiso 1 1 d . . .
H3B H 0.657(5) 0.633(4) 0.436(3) 0.020(9) Uiso 1 1 d . . .
C4 C 0.7573(3) 0.7939(3) 0.3775(2) 0.0203(5) Uani 1 1 d . . .
H4A H 0.722(5) 0.868(4) 0.332(3) 0.020(9) Uiso 1 1 d . . .
H4B H 0.785(4) 0.827(3) 0.451(3) 0.021(9) Uiso 1 1 d . . .
C5 C 1.0018(3) 0.6759(3) 0.4275(2) 0.0191(5) Uani 1 1 d . . .
H5A H 0.947(4) 0.611(3) 0.461(3) 0.010(8) Uiso 1 1 d . . .
H5B H 1.039(4) 0.741(3) 0.480(3) 0.020(9) Uiso 1 1 d . . .
C6 C 1.1556(3) 0.6277(3) 0.3952(2) 0.0198(5) Uani 1 1 d . . .
C7 C 0.8549(3) 0.4520(2) 0.2918(2) 0.0169(5) Uani 1 1 d . . .
C8 C 0.9897(3) 0.5798(2) 0.1512(2) 0.0185(5) Uani 1 1 d . . .
C9 C 0.6968(3) 0.4897(3) 0.1051(2) 0.0182(5) Uani 1 1 d . . .

loop_
_atom_site_aniso_label
_atom_site_aniso_U_11
_atom_site_aniso_U_22
_atom_site_aniso_U_33
_atom_site_aniso_U_23
_atom_site_aniso_U_13
_atom_site_aniso_U_12
Re1 0.01089(5) 0.01281(5) 0.01531(5) -0.00066(3) 0.00347(4) 0.00057(3)
N1 0.0147(8) 0.0157(9) 0.0157(9) 0.0032(7) 0.0038(7) 0.0008(7)
N2 0.0163(9) 0.0166(9) 0.0193(10) -0.0001(8) 0.0013(8) -0.0014(8)
O1 0.0138(7) 0.0172(8) 0.0221(9) 0.0026(7) 0.0076(7) 0.0012(6)
O2 0.0192(8) 0.0181(8) 0.0245(9) 0.0056(7) 0.0077(8) 0.0043(7)
O3 0.0174(9) 0.0466(13) 0.0382(12) 0.0205(11) 0.0089(8) 0.0012(9)
O4 0.0252(9) 0.0210(9) 0.0274(10) 0.0050(7) 0.0133(8) 0.0056(8)
O5 0.0273(10) 0.0175(8) 0.0216(9) -0.0010(7) -0.0008(8) 0.0035(8)
O6 0.0227(9) 0.0254(10) 0.0413(13) 0.0025(9) 0.0159(9) 0.0053(8)
O7 0.0300(11) 0.0271(10) 0.0223(10) -0.0069(8) 0.0022(9) -0.0067(9)
C1 0.0145(9) 0.0167(10) 0.0173(11) 0.0006(8) 0.0052(8) 0.0006(8)
C2 0.0103(9) 0.0186(10) 0.0193(11) 0.0039(8) 0.0036(8) 0.0015(8)
C3 0.0209(11) 0.0208(11) 0.0161(11) -0.0017(9) 0.0056(9) 0.0041(9)
C4 0.0193(11) 0.0188(11) 0.0221(12) -0.0051(9) 0.0008(9) 0.0041(9)
C5 0.0169(10) 0.0202(11) 0.0195(11) 0.0028(9) 0.0001(9) -0.0006(9)
C6 0.0142(10) 0.0245(11) 0.0202(12) 0.0001(10) 0.0010(9) -0.0016(10)
C7 0.0151(10) 0.0167(10) 0.0189(11) -0.0043(9) 0.0024(9) -0.0003(8)
C8 0.0160(10) 0.0153(10) 0.0251(13) 0.0004(9) 0.0058(10) 0.0009(9)
C9 0.0180(10) 0.0195(11) 0.0181(11) 0.0021(9) 0.0060(9) 0.0005(9)

loop_
_atom_type_symbol
_atom_type_description
_atom_type_scat_dispersion_real
_atom_type_scat_dispersion_imag
_atom_type_scat_source
C C 0.0033 0.0016 'International Tables Vol C Tables 4.2.6.8 and 6.1.1.4'
H H 0.0000 0.0000 'International Tables Vol C Tables 4.2.6.8 and 6.1.1.4'
N N 0.0061 0.0033 'International Tables Vol C Tables 4.2.6.8 and 6.1.1.4'
O O 0.0106 0.0060 'International Tables Vol C Tables 4.2.6.8 and 6.1.1.4'
Re Re -1.0185 7.2310 'International Tables Vol C Tables 4.2.6.8 and 6.1.1.4'

loop_
_geom_angle_atom_site_label_1
_geom_angle_atom_site_label_2
_geom_angle_atom_site_label_3
_geom_angle
_geom_angle_site_symmetry_1
_geom_angle_site_symmetry_3
_geom_angle_publ_flag
C7 Re1 C9 87.72(11) . . ?
C7 Re1 C8 88.79(11) . . ?
C9 Re1 C8 87.12(12) . . ?
C7 Re1 O1 173.47(9) . . ?
C9 Re1 O1 97.76(9) . . ?
C8 Re1 O1 95.02(9) . . ?
C7 Re1 N1 99.27(10) . . ?
C9 Re1 N1 96.95(10) . . ?
C8 Re1 N1 171.08(9) . . ?
O1 Re1 N1 76.60(7) . . ?
C7 Re1 N2 94.13(9) . . ?
C9 Re1 N2 175.67(10) . . ?
C8 Re1 N2 96.83(10) . . ?
O1 Re1 N2 80.17(8) . . ?
N1 Re1 N2 78.89(8) . . ?
C2 N1 C3 111.6(2) . . ?
C2 N1 Re1 108.92(15) . . ?
C3 N1 Re1 108.77(15) . . ?
C2 N1 H1N 101.8 . . ?
C3 N1 H1N 110.3 . . ?
Re1 N1 H1N 115.3 . . ?
C5 N2 C4 109.1(2) . . ?
C5 N2 Re1 116.88(16) . . ?
C4 N2 Re1 108.58(15) . . ?
C5 N2 H2N 106.5 . . ?
C4 N2 H2N 109.1 . . ?
Re1 N2 H2N 106.5 . . ?
C1 O1 Re1 117.98(16) . . ?
C6 O4 H4O 112.4 . . ?
O2 C1 O1 123.0(2) . . ?
O2 C1 C2 119.9(2) . . ?
O1 C1 C2 117.1(2) . . ?
N1 C2 C1 110.7(2) . . ?
N1 C2 H2A 111(2) . . ?
C1 C2 H2A 111(2) . . ?
N1 C2 H2B 109(2) . . ?
C1 C2 H2B 108(2) . . ?
H2A C2 H2B 107(3) . . ?
N1 C3 C4 109.1(2) . . ?
N1 C3 H3A 108.4(18) . . ?
C4 C3 H3A 109.4(18) . . ?
N1 C3 H3B 112(2) . . ?
C4 C3 H3B 110(2) . . ?
H3A C3 H3B 108(3) . . ?
N2 C4 C3 109.1(2) . . ?
N2 C4 H4A 110(2) . . ?
C3 C4 H4A 112(2) . . ?
N2 C4 H4B 113(2) . . ?
C3 C4 H4B 106(2) . . ?
H4A C4 H4B 107(3) . . ?
N2 C5 C6 111.3(2) . . ?
N2 C5 H5A 111(2) . . ?
C6 C5 H5A 111(2) . . ?
N2 C5 H5B 112(2) . . ?
C6 C5 H5B 104(2) . . ?
H5A C5 H5B 108(3) . . ?
O3 C6 O4 125.1(3) . . ?
O3 C6 C5 123.1(3) . . ?
O4 C6 C5 111.9(2) . . ?
O5 C7 Re1 178.7(2) . . ?
O6 C8 Re1 177.0(3) . . ?
O7 C9 Re1 177.4(2) . . ?

loop_
_geom_bond_atom_site_label_1
_geom_bond_atom_site_label_2
_geom_bond_distance
_geom_bond_site_symmetry_2
_geom_bond_publ_flag
Re1 C7 1.905(3) . ?
Re1 C9 1.913(3) . ?
Re1 C8 1.920(3) . ?
Re1 O1 2.1446(18) . ?
Re1 N1 2.211(2) . ?
Re1 N2 2.259(2) . ?
N1 C2 1.484(3) . ?
N1 C3 1.494(3) . ?
N1 H1N 0.9904 . ?
N2 C5 1.483(3) . ?
N2 C4 1.501(4) . ?
N2 H2N 0.9764 . ?
O1 C1 1.280(3) . ?
O2 C1 1.250(3) . ?
O3 C6 1.206(4) . ?
O4 C6 1.313(4) . ?
O4 H4O 0.9040 . ?
O5 C7 1.152(3) . ?
O6 C8 1.152(4) . ?
O7 C9 1.150(3) . ?
C1 C2 1.510(4) . ?
C2 H2A 0.96(4) . ?
C2 H2B 0.92(3) . ?
C3 C4 1.518(4) . ?
C3 H3A 0.98(3) . ?
C3 H3B 1.05(4) . ?
C4 H4A 1.01(4) . ?
C4 H4B 1.02(4) . ?
C5 C6 1.511(4) . ?
C5 H5A 0.98(3) . ?
C5 H5B 1.00(4) . ?

loop_
_geom_hbond_atom_site_label_D
_geom_hbond_atom_site_label_H
_geom_hbond_atom_site_label_A
_geom_hbond_distance_DH
_geom_hbond_distance_HA
_geom_hbond_distance_DA
_geom_hbond_angle_DHA
_geom_hbond_site_symmetry_A
N1 H1N O2 0.99 2.20 3.019(3) 139.4 2_645
N2 H2N O5 0.98 2.56 3.454(3) 151.6 2_755
O4 H4O O2 0.90 1.73 2.615(3) 165.6 2_745
O4 H4O O1 0.90 2.46 3.139(3) 132.1 2_745

loop_
_geom_torsion_atom_site_label_1
_geom_torsion_atom_site_label_2
_geom_torsion_atom_site_label_3
_geom_torsion_atom_site_label_4
_geom_torsion
_geom_torsion_site_symmetry_1
_geom_torsion_site_symmetry_2
_geom_torsion_site_symmetry_3
_geom_torsion_site_symmetry_4
_geom_torsion_publ_flag
C7 Re1 N1 C2 -163.96(16) . . . . ?
C9 Re1 N1 C2 -75.15(17) . . . . ?
C8 Re1 N1 C2 41.6(7) . . . . ?
O1 Re1 N1 C2 21.20(15) . . . . ?
N2 Re1 N1 C2 103.61(17) . . . . ?
C7 Re1 N1 C3 74.22(17) . . . . ?
C9 Re1 N1 C3 163.03(17) . . . . ?
C8 Re1 N1 C3 -80.2(7) . . . . ?
O1 Re1 N1 C3 -100.61(16) . . . . ?
N2 Re1 N1 C3 -18.20(16) . . . . ?
C7 Re1 N2 C5 13.9(2) . . . . ?
C9 Re1 N2 C5 129.0(13) . . . . ?
C8 Re1 N2 C5 -75.4(2) . . . . ?
O1 Re1 N2 C5 -169.3(2) . . . . ?
N1 Re1 N2 C5 112.56(19) . . . . ?
C7 Re1 N2 C4 -109.96(18) . . . . ?
C9 Re1 N2 C4 5.1(14) . . . . ?
C8 Re1 N2 C4 160.77(18) . . . . ?
O1 Re1 N2 C4 66.83(17) . . . . ?
N1 Re1 N2 C4 -11.30(16) . . . . ?
C7 Re1 O1 C1 -58.5(8) . . . . ?
C9 Re1 O1 C1 88.2(2) . . . . ?
C8 Re1 O1 C1 176.0(2) . . . . ?
N1 Re1 O1 C1 -7.14(18) . . . . ?
N2 Re1 O1 C1 -87.95(19) . . . . ?
Re1 O1 C1 O2 172.0(2) . . . . ?
Re1 O1 C1 C2 -9.3(3) . . . . ?
C3 N1 C2 C1 88.5(3) . . . . ?
Re1 N1 C2 C1 -31.6(2) . . . . ?
O2 C1 C2 N1 -153.0(2) . . . . ?
O1 C1 C2 N1 28.2(3) . . . . ?
C2 N1 C3 C4 -74.9(3) . . . . ?
Re1 N1 C3 C4 45.3(2) . . . . ?
C5 N2 C4 C3 -89.5(2) . . . . ?
Re1 N2 C4 C3 38.9(2) . . . . ?
N1 C3 C4 N2 -57.1(3) . . . . ?
C4 N2 C5 C6 -171.0(2) . . . . ?
Re1 N2 C5 C6 65.4(3) . . . . ?
N2 C5 C6 O3 29.8(4) . . . . ?
N2 C5 C6 O4 -150.4(2) . . . . ?
C9 Re1 C7 O5 101(11) . . . . ?
C8 Re1 C7 O5 13(11) . . . . ?
O1 Re1 C7 O5 -112(11) . . . . ?
N1 Re1 C7 O5 -163(11) . . . . ?
N2 Re1 C7 O5 -83(11) . . . . ?
C7 Re1 C8 O6 97(5) . . . . ?
C9 Re1 C8 O6 9(5) . . . . ?
O1 Re1 C8 O6 -88(5) . . . . ?
N1 Re1 C8 O6 -108(5) . . . . ?
N2 Re1 C8 O6 -169(5) . . . . ?
C7 Re1 C9 O7 -40(6) . . . . ?
C8 Re1 C9 O7 49(6) . . . . ?
O1 Re1 C9 O7 144(6) . . . . ?
N1 Re1 C9 O7 -139(6) . . . . ?
N2 Re1 C9 O7 -155(5) . . . . ?
